data_4106805
loop_
_publ_author_name
'Tom Hasell'
'Marc Schmidtmann'
'Andrew I. Cooper'

_publ_section_title
;
 Molecular Doping of Porous Organic Cages
;
_journal_name_full 'Journal of the American Chemical Society'
_journal_page_first 14920
_journal_page_last 14923
_journal_paper_doi 10.1021/ja205969q
_journal_volume 133
_journal_year 2011
_chemical_absolute_configuration syn
_chemical_formula_sum 'C72 H90 N12 O13 Os2.5'
_chemical_formula_weight 1807.06
_chemical_name_systematic
; 
 ? 
;
_space_group_IT_number 210
_symmetry_cell_setting cubic
_symmetry_space_group_name_Hall 'F 4d 2 3'
_symmetry_space_group_name_H-M 'F 41 3 2'
_atom_sites_solution_hydrogens difmap
_atom_sites_solution_primary direct
_atom_sites_solution_secondary difmap
_audit_creation_method SHELXL-97
_cell_angle_alpha 90.00
_cell_angle_beta 90.00
_cell_angle_gamma 90.00
_cell_formula_units_Z 8
_cell_length_a 24.9834(13)
_cell_length_b 24.9834(13)
_cell_length_c 24.9834(13)
_cell_measurement_reflns_used 3467
_cell_measurement_temperature 90(2)
_cell_measurement_theta_max 20.60
_cell_measurement_theta_min 2.23
_cell_volume 15593.9(14)
_computing_cell_refinement 'Bruker AXS SAINT V7.68A'
_computing_data_collection 'CrystalClear-SM Expert 2.0r6 (Rigaku, 2010)'
_computing_data_reduction 'Bruker AXS SAINT V7.68A'
_computing_structure_refinement 'SHELXL (Sheldrick, 2008)'
_computing_structure_solution 'SHELXD (Sheldrick, 2008)'
_diffrn_ambient_temperature 90(2)
_diffrn_detector_area_resol_mean 28.5714
_diffrn_measured_fraction_theta_full 0.997
_diffrn_measured_fraction_theta_max 0.997
_diffrn_measurement_device_type 'Rigaku Saturn724+ (2x2 bin mode)'
_diffrn_measurement_method 'profile data from \w-scans'
_diffrn_radiation_source Synchrotron
_diffrn_radiation_wavelength 0.68890
_diffrn_reflns_av_R_equivalents 0.0500
_diffrn_reflns_av_sigmaI/netI 0.0328
_diffrn_reflns_limit_h_max 27
_diffrn_reflns_limit_h_min -10
_diffrn_reflns_limit_k_max 17
_diffrn_reflns_limit_k_min -27
_diffrn_reflns_limit_l_max 23
_diffrn_reflns_limit_l_min -22
_diffrn_reflns_number 9357
_diffrn_reflns_theta_full 22.46
_diffrn_reflns_theta_max 22.46
_diffrn_reflns_theta_min 2.23
_exptl_absorpt_coefficient_mu 3.655
_exptl_absorpt_correction_T_max 0.7448
_exptl_absorpt_correction_T_min 0.5106
_exptl_absorpt_correction_type multi-scan
_exptl_absorpt_process_details 'SADABS 2008/1 (Sheldrick, 2008)'
_exptl_crystal_colour black
_exptl_crystal_density_diffrn 1.539
_exptl_crystal_description octahedral
_exptl_crystal_F_000 7200
_exptl_crystal_size_max 0.10
_exptl_crystal_size_mid 0.10
_exptl_crystal_size_min 0.10
_refine_diff_density_max 0.652
_refine_diff_density_min -0.477
_refine_diff_density_rms 0.074
_refine_ls_abs_structure_details 'Flack H D (1983), Acta Cryst. A39, 876-881'
_refine_ls_abs_structure_Flack 0.16(6)
_refine_ls_extinction_method none
_refine_ls_goodness_of_fit_ref 1.146
_refine_ls_hydrogen_treatment constr
_refine_ls_matrix_type full
_refine_ls_number_parameters 85
_refine_ls_number_reflns 942
_refine_ls_number_restraints 1
_refine_ls_restrained_S_all 1.152
_refine_ls_R_factor_all 0.0752
_refine_ls_R_factor_gt 0.0723
_refine_ls_shift/su_max 0.000
_refine_ls_shift/su_mean 0.000
_refine_ls_structure_factor_coef Fsqd
_refine_ls_weighting_details 'calc w=1/[\s^2^(Fo^2^)+(0.0600P)^2^+220.0000P] where P=(Fo^2^+2Fc^2^)/3'
_refine_ls_weighting_scheme calc
_refine_ls_wR_factor_gt 0.1779
_refine_ls_wR_factor_ref 0.1797
_reflns_number_gt 890
_reflns_number_total 942
_reflns_threshold_expression >2sigma(I)
_cod_data_source_file ja205969q_si_001.cif
_cod_data_source_block mjr0863_90k
_cod_original_formula_sum 'C72 H90 N12 O13 Os2.50'
_cod_database_code 4106805

loop_
_symmetry_equiv_pos_as_xyz
'x, y, z'
'-x, -y+1/2, z+1/2'
'-x+1/2, y+1/2, -z'
'x+1/2, -y, -z+1/2'
'z, x, y'
'z+1/2, -x, -y+1/2'
'-z, -x+1/2, y+1/2'
'-z+1/2, x+1/2, -y'
'y, z, x'
'-y+1/2, z+1/2, -x'
'y+1/2, -z, -x+1/2'
'-y, -z+1/2, x+1/2'
'y+3/4, x+1/4, -z+3/4'
'-y+1/4, -x+1/4, -z+1/4'
'y+1/4, -x+3/4, z+3/4'
'-y+3/4, x+3/4, z+1/4'
'x+3/4, z+1/4, -y+3/4'
'-x+3/4, z+3/4, y+1/4'
'-x+1/4, -z+1/4, -y+1/4'
'x+1/4, -z+3/4, y+3/4'
'z+3/4, y+1/4, -x+3/4'
'z+1/4, -y+3/4, x+3/4'
'-z+3/4, y+3/4, x+1/4'
'-z+1/4, -y+1/4, -x+1/4'
'x, y+1/2, z+1/2'
'-x, -y+1, z+1'
'-x+1/2, y+1, -z+1/2'
'x+1/2, -y+1/2, -z+1'
'z, x+1/2, y+1/2'
'z+1/2, -x+1/2, -y+1'
'-z, -x+1, y+1'
'-z+1/2, x+1, -y+1/2'
'y, z+1/2, x+1/2'
'-y+1/2, z+1, -x+1/2'
'y+1/2, -z+1/2, -x+1'
'-y, -z+1, x+1'
'y+3/4, x+3/4, -z+5/4'
'-y+1/4, -x+3/4, -z+3/4'
'y+1/4, -x+5/4, z+5/4'
'-y+3/4, x+5/4, z+3/4'
'x+3/4, z+3/4, -y+5/4'
'-x+3/4, z+5/4, y+3/4'
'-x+1/4, -z+3/4, -y+3/4'
'x+1/4, -z+5/4, y+5/4'
'z+3/4, y+3/4, -x+5/4'
'z+1/4, -y+5/4, x+5/4'
'-z+3/4, y+5/4, x+3/4'
'-z+1/4, -y+3/4, -x+3/4'
'x+1/2, y, z+1/2'
'-x+1/2, -y+1/2, z+1'
'-x+1, y+1/2, -z+1/2'
'x+1, -y, -z+1'
'z+1/2, x, y+1/2'
'z+1, -x, -y+1'
'-z+1/2, -x+1/2, y+1'
'-z+1, x+1/2, -y+1/2'
'y+1/2, z, x+1/2'
'-y+1, z+1/2, -x+1/2'
'y+1, -z, -x+1'
'-y+1/2, -z+1/2, x+1'
'y+5/4, x+1/4, -z+5/4'
'-y+3/4, -x+1/4, -z+3/4'
'y+3/4, -x+3/4, z+5/4'
'-y+5/4, x+3/4, z+3/4'
'x+5/4, z+1/4, -y+5/4'
'-x+5/4, z+3/4, y+3/4'
'-x+3/4, -z+1/4, -y+3/4'
'x+3/4, -z+3/4, y+5/4'
'z+5/4, y+1/4, -x+5/4'
'z+3/4, -y+3/4, x+5/4'
'-z+5/4, y+3/4, x+3/4'
'-z+3/4, -y+1/4, -x+3/4'
'x+1/2, y+1/2, z'
'-x+1/2, -y+1, z+1/2'
'-x+1, y+1, -z'
'x+1, -y+1/2, -z+1/2'
'z+1/2, x+1/2, y'
'z+1, -x+1/2, -y+1/2'
'-z+1/2, -x+1, y+1/2'
'-z+1, x+1, -y'
'y+1/2, z+1/2, x'
'-y+1, z+1, -x'
'y+1, -z+1/2, -x+1/2'
'-y+1/2, -z+1, x+1/2'
'y+5/4, x+3/4, -z+3/4'
'-y+3/4, -x+3/4, -z+1/4'
'y+3/4, -x+5/4, z+3/4'
'-y+5/4, x+5/4, z+1/4'
'x+5/4, z+3/4, -y+3/4'
'-x+5/4, z+5/4, y+1/4'
'-x+3/4, -z+3/4, -y+1/4'
'x+3/4, -z+5/4, y+3/4'
'z+5/4, y+3/4, -x+3/4'
'z+3/4, -y+5/4, x+3/4'
'-z+5/4, y+5/4, x+1/4'
'-z+3/4, -y+3/4, -x+1/4'

loop_
_atom_site_label
_atom_site_type_symbol
_atom_site_fract_x
_atom_site_fract_y
_atom_site_fract_z
_atom_site_U_iso_or_equiv
_atom_site_adp_type
_atom_site_occupancy
_atom_site_symmetry_multiplicity
_atom_site_calc_flag
_atom_site_refinement_flags
Os1 Os 0.26414(9) 0.26414(9) 0.23586(9) 0.115(2) Uani 0.231(3) 3 d SPD
Os2 Os 0.1250 0.1250 0.1250 0.1182(9) Uani 0.819(9) 6 d SP
O1 O 0.2500 0.3272(15) 0.2500 0.161(11) Uiso 0.462(6) 2 d SP
O2 O 0.2264(5) 0.2264(5) 0.2736(5) 0.060(10) Uiso 0.231(3) 3 d SPD
O3 O 0.1570(9) 0.1079(9) 0.0762(10) 0.123(8) Uiso 0.409(5) 1 d P
O4 O 0.1715(18) 0.1336(15) 0.1781(19) 0.066(10) Uiso 0.1365(16) 1 d P
N1 N 0.2983(4) 0.2150(4) 0.0274(3) 0.083(3) Uani 1 1 d .
C1 C 0.3055(4) 0.1192(3) 0.1373(4) 0.073(3) Uani 1 1 d .
H1 H 0.2753 0.0980 0.1280 0.087 Uiso 1 1 calc R
C2 C 0.3183(4) 0.1645(4) 0.1048(4) 0.076(3) Uani 1 1 d .
C3 C 0.2875(4) 0.1776(5) 0.0586(4) 0.079(3) Uani 1 1 d .
H3 H 0.2567 0.1565 0.0511 0.095 Uiso 1 1 calc R
C4 C 0.2614(5) 0.2218(4) -0.0184(4) 0.095(4) Uani 1 1 d .
H4 H 0.2319 0.1948 -0.0167 0.115 Uiso 1 1 calc R
C5 C 0.2951(8) 0.2141(7) -0.0710(5) 0.149(7) Uani 1 1 d .
H5A H 0.3261 0.2388 -0.0707 0.179 Uiso 1 1 calc R
H5B H 0.3089 0.1770 -0.0727 0.179 Uiso 1 1 calc R
C6 C 0.2605(15) 0.2252(12) -0.1198(5) 0.22(2) Uani 1 1 d .
H6A H 0.2824 0.2205 -0.1525 0.265 Uiso 1 1 calc R
H6B H 0.2310 0.1988 -0.1211 0.265 Uiso 1 1 calc R
O5 O 0.2040(7) 0.0460(7) 0.1250 0.108(7) Uiso 0.50 2 d SP

loop_
_atom_site_aniso_label
_atom_site_aniso_U_11
_atom_site_aniso_U_22
_atom_site_aniso_U_33
_atom_site_aniso_U_23
_atom_site_aniso_U_13
_atom_site_aniso_U_12
Os1 0.115(2) 0.115(2) 0.115(2) 0.0041(10) 0.0041(10) -0.0041(10)
Os2 0.1182(9) 0.1182(9) 0.1182(9) 0.0419(7) 0.0419(7) 0.0419(7)
N1 0.100(7) 0.093(7) 0.056(5) -0.012(4) -0.001(4) 0.002(5)
C1 0.094(7) 0.049(5) 0.076(6) 0.004(5) 0.016(5) 0.015(4)
C2 0.084(7) 0.062(6) 0.081(6) -0.006(5) 0.013(5) -0.009(6)
C3 0.090(7) 0.099(8) 0.048(6) -0.010(5) 0.005(5) -0.004(6)
C4 0.108(9) 0.101(8) 0.077(7) -0.025(5) 0.015(6) -0.060(8)
C5 0.24(2) 0.130(13) 0.083(9) -0.037(9) 0.050(11) -0.028(11)
C6 0.19(3) 0.40(7) 0.070(7) -0.074(16) 0.042(15) -0.12(4)

loop_
_atom_type_symbol
_atom_type_description
_atom_type_scat_dispersion_real
_atom_type_scat_dispersion_imag
_atom_type_scat_source
C C 0.0029 0.0015 'International Tables Vol C Tables 4.2.6.8 and 6.1.1.4'
H H 0.0000 0.0000 'International Tables Vol C Tables 4.2.6.8 and 6.1.1.4'
N N 0.0057 0.0031 'International Tables Vol C Tables 4.2.6.8 and 6.1.1.4'
O O 0.0101 0.0057 'International Tables Vol C Tables 4.2.6.8 and 6.1.1.4'
Os Os -0.9652 7.2468 'International Tables Vol C Tables 4.2.6.8 and 6.1.1.4'

loop_
_geom_angle_atom_site_label_1
_geom_angle_atom_site_label_2
_geom_angle_atom_site_label_3
_geom_angle
_geom_angle_site_symmetry_1
_geom_angle_site_symmetry_3
Os1 Os1 Os1 59.996(1) 50_554 76_455
Os1 Os1 Os1 59.996(1) 50_554 27_545
Os1 Os1 Os1 59.996(1) 76_455 27_545
Os1 Os1 O2 109.5(7) 50_554 50_554
Os1 Os1 O2 60.0(6) 76_455 50_554
Os1 Os1 O2 60.0(6) 27_545 50_554
Os1 Os1 O2 60.0(6) 50_554 27_545
Os1 Os1 O2 60.0(6) 76_455 27_545
Os1 Os1 O2 109.5(7) 27_545 27_545
O2 Os1 O2 112.9(6) 50_554 27_545
Os1 Os1 O2 60.0(6) 50_554 76_455
Os1 Os1 O2 109.5(7) 76_455 76_455
Os1 Os1 O2 60.0(6) 27_545 76_455
O2 Os1 O2 112.9(6) 50_554 76_455
O2 Os1 O2 112.9(6) 27_545 76_455
Os1 Os1 O2 35.262(2) 50_554 .
Os1 Os1 O2 35.262(3) 76_455 .
Os1 Os1 O2 35.262(3) 27_545 .
O2 Os1 O2 74.2(7) 50_554 .
O2 Os1 O2 74.2(7) 27_545 .
O2 Os1 O2 74.2(7) 76_455 .
Os1 Os1 O1 121.5(3) 50_554 .
Os1 Os1 O1 121.5(3) 76_455 .
Os1 Os1 O1 72.4(4) 27_545 .
O2 Os1 O1 67.9(4) 50_554 .
O2 Os1 O1 178.1(10) 27_545 .
O2 Os1 O1 67.9(4) 76_455 .
O2 Os1 O1 107.7(4) . .
Os1 Os1 O1 72.4(4) 50_554 78_455
Os1 Os1 O1 121.5(3) 76_455 78_455
Os1 Os1 O1 121.5(3) 27_545 78_455
O2 Os1 O1 178.1(10) 50_554 78_455
O2 Os1 O1 67.9(4) 27_545 78_455
O2 Os1 O1 67.9(4) 76_455 78_455
O2 Os1 O1 107.7(4) . 78_455
O1 Os1 O1 111.2(4) . 78_455
Os1 Os1 O1 121.5(3) 50_554 9
Os1 Os1 O1 72.4(4) 76_455 9
Os1 Os1 O1 121.5(3) 27_545 9
O2 Os1 O1 67.9(4) 50_554 9
O2 Os1 O1 67.9(4) 27_545 9
O2 Os1 O1 178.1(10) 76_455 9
O2 Os1 O1 107.7(4) . 9
O1 Os1 O1 111.2(4) . 9
O1 Os1 O1 111.2(4) 78_455 9
Os1 Os1 O1 37.09(11) 50_554 34_545
Os1 Os1 O1 77.6(2) 76_455 34_545
Os1 Os1 O1 37.09(11) 27_545 34_545
O2 Os1 O1 97.1(6) 50_554 34_545
O2 Os1 O1 97.1(6) 27_545 34_545
O2 Os1 O1 31.8(7) 76_455 34_545
O2 Os1 O1 42.4(2) . 34_545
O1 Os1 O1 84.4(2) . 34_545
O1 Os1 O1 84.4(2) 78_455 34_545
O1 Os1 O1 150.1(6) 9 34_545
Os1 Os1 O1 37.09(11) 50_554 50_554
Os1 Os1 O1 37.09(11) 76_455 50_554
Os1 Os1 O1 77.6(2) 27_545 50_554
O2 Os1 O1 97.1(6) 50_554 50_554
O2 Os1 O1 31.8(7) 27_545 50_554
O2 Os1 O1 97.1(6) 76_455 50_554
O2 Os1 O1 42.4(2) . 50_554
O1 Os1 O1 150.1(6) . 50_554
O1 Os1 O1 84.4(2) 78_455 50_554
O1 Os1 O1 84.4(2) 9 50_554
O1 Os1 O1 71.4(3) 34_545 50_554
O3 Os2 O3 136.8(19) . 19
O3 Os2 O3 110.1(8) . 5
O3 Os2 O3 40.1(15) 19 5
O3 Os2 O3 40.1(15) . 24
O3 Os2 O3 110.1(8) 19 24
O3 Os2 O3 110(2) 5 24
O3 Os2 O3 110.1(8) . 9
O3 Os2 O3 110(2) 19 9
O3 Os2 O3 110.1(8) 5 9
O3 Os2 O3 136.8(19) 24 9
O3 Os2 O3 110(2) . 14
O3 Os2 O3 110.1(8) 19 14
O3 Os2 O3 136.8(19) 5 14
O3 Os2 O3 110.1(8) 24 14
O3 Os2 O3 40.1(15) 9 14
O3 Os2 O4 106.8(19) . .
O3 Os2 O4 92.1(16) 19 .
O3 Os2 O4 132.2(16) 5 .
O3 Os2 O4 80(2) 24 .
O3 Os2 O4 83.6(17) 9 .
O3 Os2 O4 44.0(14) 14 .
O3 Os2 O4 80(2) . 24
O3 Os2 O4 83.6(17) 19 24
O3 Os2 O4 44.0(14) 5 24
O3 Os2 O4 106.8(19) 24 24
O3 Os2 O4 92.1(16) 9 24
O3 Os2 O4 132.2(16) 14 24
O4 Os2 O4 173(3) . 24
O3 Os2 O4 83.6(17) . 5
O3 Os2 O4 80(2) 19 5
O3 Os2 O4 106.8(19) 5 5
O3 Os2 O4 44.0(14) 24 5
O3 Os2 O4 132.2(16) 9 5
O3 Os2 O4 92.1(16) 14 5
O4 Os2 O4 49(2) . 5
O4 Os2 O4 136(3) 24 5
O3 Os2 O4 132.2(16) . 9
O3 Os2 O4 44.0(14) 19 9
O3 Os2 O4 83.6(17) 5 9
O3 Os2 O4 92.1(16) 24 9
O3 Os2 O4 106.8(19) 9 9
O3 Os2 O4 80(2) 14 9
O4 Os2 O4 49(2) . 9
O4 Os2 O4 127(3) 24 9
O4 Os2 O4 49(2) 5 9
O3 Os2 O4 44.0(14) . 14
O3 Os2 O4 132.2(16) 19 14
O3 Os2 O4 92.1(16) 5 14
O3 Os2 O4 83.6(17) 24 14
O3 Os2 O4 80(2) 9 14
O3 Os2 O4 106.8(19) 14 14
O4 Os2 O4 136(3) . 14
O4 Os2 O4 49(2) 24 14
O4 Os2 O4 127(3) 5 14
O4 Os2 O4 173(3) 9 14
O3 Os2 O4 92.1(16) . 19
O3 Os2 O4 106.8(19) 19 19
O3 Os2 O4 80(2) 5 19
O3 Os2 O4 132.2(16) 24 19
O3 Os2 O4 44.0(14) 9 19
O3 Os2 O4 83.6(17) 14 19
O4 Os2 O4 127(3) . 19
O4 Os2 O4 49(2) 24 19
O4 Os2 O4 173(3) 5 19
O4 Os2 O4 136(3) 9 19
O4 Os2 O4 49(2) 14 19
O2 O1 O2 64(2) 76_455 50_554
O2 O1 Os1 36.0(10) 76_455 .
O2 O1 Os1 36.0(10) 50_554 .
O2 O1 Os1 36.0(10) 76_455 27_545
O2 O1 Os1 36.0(10) 50_554 27_545
Os1 O1 Os1 35.2(8) . 27_545
O2 O1 Os1 19.5(9) 76_455 50_554
O2 O1 Os1 44.2(11) 50_554 50_554
Os1 O1 Os1 21.4(4) . 50_554
Os1 O1 Os1 21.4(4) 27_545 50_554
O2 O1 Os1 44.2(11) 76_455 76_455
O2 O1 Os1 19.5(9) 50_554 76_455
Os1 O1 Os1 21.4(4) . 76_455
Os1 O1 Os1 21.4(4) 27_545 76_455
Os1 O1 Os1 24.7(4) 50_554 76_455
Os1 O2 Os1 60.0(12) 76_455 27_545
Os1 O2 Os1 60.0(12) 76_455 50_554
Os1 O2 Os1 60.0(12) 27_545 50_554
Os1 O2 O1 76.1(7) 76_455 5
Os1 O2 O1 76.1(7) 27_545 5
Os1 O2 O1 128.6(16) 50_554 5
Os1 O2 O1 128.6(16) 76_455 34_545
Os1 O2 O1 76.1(7) 27_545 34_545
Os1 O2 O1 76.1(7) 50_554 34_545
O1 O2 O1 119.7(2) 5 34_545
Os1 O2 O1 76.1(7) 76_455 50_554
Os1 O2 O1 128.6(16) 27_545 50_554
Os1 O2 O1 76.1(7) 50_554 50_554
O1 O2 O1 119.7(2) 5 50_554
O1 O2 O1 119.7(2) 34_545 50_554
Os1 O2 Os1 35.2(7) 76_455 .
Os1 O2 Os1 35.2(7) 27_545 .
Os1 O2 Os1 35.2(7) 50_554 .
O1 O2 Os1 93.4(10) 5 .
O1 O2 Os1 93.4(10) 34_545 .
O1 O2 Os1 93.4(10) 50_554 .
Os1 O2 O2 33.5(3) 76_455 50_554
Os1 O2 O2 33.5(3) 27_545 50_554
Os1 O2 O2 70.5(7) 50_554 50_554
O1 O2 O2 58.1(10) 5 50_554
O1 O2 O2 109.7(8) 34_545 50_554
O1 O2 O2 109.7(8) 50_554 50_554
Os1 O2 O2 35.266(1) . 50_554
Os1 O2 O2 70.5(7) 76_455 76_455
Os1 O2 O2 33.5(3) 27_545 76_455
Os1 O2 O2 33.5(3) 50_554 76_455
O1 O2 O2 109.7(8) 5 76_455
O1 O2 O2 58.1(10) 34_545 76_455
O1 O2 O2 109.7(8) 50_554 76_455
Os1 O2 O2 35.266(1) . 76_455
O2 O2 O2 60.002(1) 50_554 76_455
Os1 O2 O2 33.5(3) 76_455 27_545
Os1 O2 O2 70.5(7) 27_545 27_545
Os1 O2 O2 33.5(3) 50_554 27_545
O1 O2 O2 109.7(8) 5 27_545
O1 O2 O2 109.7(8) 34_545 27_545
O1 O2 O2 58.1(10) 50_554 27_545
Os1 O2 O2 35.266(1) . 27_545
O2 O2 O2 60.0 50_554 27_545
O2 O2 O2 60.0 76_455 27_545
O3 O3 O4 147(2) 24 14
O3 O3 Os2 70.0(7) 24 .
O4 O3 Os2 79(2) 14 .
O3 O4 O4 121(2) 14 5
O3 O4 O4 103(3) 14 9
O4 O4 O4 59.999(7) 5 9
O3 O4 Os2 57.1(19) 14 .
O4 O4 Os2 65.6(10) 5 .
O4 O4 Os2 65.6(10) 9 .
C3 N1 C4 115.6(10) . .
C2 C1 C2 122.7(12) 34_545 .
C1 C2 C3 121.3(10) 55_554 .
C1 C2 C1 117.3(12) 55_554 .
C3 C2 C1 121.4(10) . .
N1 C3 C2 124.1(11) . .
N1 C4 C4 109.8(7) . 50_554
N1 C4 C5 107.4(11) . .
C4 C4 C5 108.3(8) 50_554 .
C6 C5 C4 110.1(17) . .
C6 C6 C5 113(2) 50_554 .

loop_
_geom_bond_atom_site_label_1
_geom_bond_atom_site_label_2
_geom_bond_distance
_geom_bond_site_symmetry_2
Os1 Os1 0.999(6) 50_554
Os1 Os1 0.999(6) 76_455
Os1 Os1 0.999(6) 27_545
Os1 O2 1.000(16) 50_554
Os1 O2 1.000(16) 27_545
Os1 O2 1.000(16) 76_455
Os1 O2 1.632(19) .
Os1 O1 1.65(4) .
Os1 O1 1.65(4) 78_455
Os1 O1 1.65(4) 9
Os1 O1 2.34(4) 34_545
Os1 O1 2.34(4) 50_554
Os2 O3 1.52(2) .
Os2 O3 1.52(2) 19
Os2 O3 1.52(2) 5
Os2 O3 1.52(2) 24
Os2 O3 1.52(2) 9
Os2 O3 1.52(2) 14
Os2 O4 1.78(4) .
Os2 O4 1.78(4) 24
Os2 O4 1.78(4) 5
Os2 O4 1.78(4) 9
Os2 O4 1.78(4) 14
Os2 O4 1.78(4) 19
O1 O2 1.58(3) 76_455
O1 O2 1.58(3) 50_554
O1 Os1 1.65(4) 27_545
O1 Os1 2.34(4) 50_554
O1 Os1 2.34(4) 76_455
O2 Os1 1.000(16) 76_455
O2 Os1 1.000(16) 27_545
O2 Os1 1.000(16) 50_554
O2 O1 1.58(3) 5
O2 O1 1.58(3) 34_545
O2 O1 1.58(3) 50_554
O2 O2 1.67(3) 50_554
O2 O2 1.67(3) 76_455
O2 O2 1.67(3) 27_545
O3 O3 1.04(4) 24
O3 O4 1.26(4) 14
O4 O3 1.26(4) 14
O4 O4 1.47(7) 5
O4 O4 1.47(7) 9
N1 C3 1.246(13) .
N1 C4 1.480(14) .
C1 C2 1.387(14) 34_545
C1 C2 1.430(13) .
C2 C1 1.387(14) 55_554
C2 C3 1.425(15) .
C4 C4 1.52(2) 50_554
C4 C5 1.572(17) .
C5 C6 1.52(3) .
C6 C6 1.34(5) 50_554
